data_7228226
loop_
_publ_author_name
'Konieczny, Krzysztof'
'Bakowicz, Julia'
'Galica, Tomasz'
'Siedlecka, Renata'
'Turowska-Tyrk, Ilona'

_publ_section_title
;
 The reasons for the photochemical behaviour of propylamine
 4-(2,4,6-triisopropylbenzoyl)benzoate during the Norrish-Yang reaction
;
_journal_name_full CrystEngComm
_journal_paper_doi 10.1039/C7CE00558J
_journal_year 2017
_chemical_formula_sum 'C26 H37 N O3'
_chemical_formula_weight 411.56
_chemical_properties_physical ', Photo-sensitive'
_space_group_crystal_system monoclinic
_space_group_IT_number 14
_space_group_name_Hall '-P 2ybc'
_space_group_name_H-M_alt 'P 1 21/c 1'
_symmetry_space_group_name_Hall '-P 2ybc'
_symmetry_space_group_name_H-M 'P 1 21/c 1'
_atom_sites_solution_hydrogens geom
_atom_sites_solution_primary direct
_atom_sites_solution_secondary difmap
_audit_creation_method SHELXL-2014/7
_audit_update_record
;
2017-03-23 deposited with the CCDC.
2017-05-04 downloaded from the CCDC.
;
_cell_angle_alpha 90
_cell_angle_beta 93.778(3)
_cell_angle_gamma 90
_cell_formula_units_Z 4
_cell_length_a 24.3127(8)
_cell_length_b 6.2174(2)
_cell_length_c 16.8560(6)
_cell_measurement_reflns_used 2288
_cell_measurement_temperature 299(2)
_cell_measurement_theta_max 26.6240
_cell_measurement_theta_min 2.5070
_cell_volume 2542.45(15)
_computing_cell_refinement 'CrysAlisPro (Agilent Technologies, 2014)'
_computing_data_collection 'CrysAlisPro (Agilent Technologies, 2014)'
_computing_data_reduction 'CrysAlisPro (Rigaku Oxford Diffraction, 2016)'
_computing_molecular_graphics 'ORTEP-3 for Windows (Farrugia, 2012)'
_computing_publication_material 'SHELXL-2014/7 (Sheldrick, 2015)'
_computing_structure_refinement 'SHELXL-2014/7 (Sheldrick, 2015)'
_computing_structure_solution 'SHELXS-2013/1 (Sheldrick, 2008)'
_diffrn_ambient_temperature 299(2)
_diffrn_detector_area_resol_mean 15.9718
_diffrn_measured_fraction_theta_full 1.000
_diffrn_measured_fraction_theta_max 1.000
_diffrn_measurement_device_type 'KM4 with Eos CCD'
_diffrn_measurement_method '\w scans'
_diffrn_radiation_monochromator graphite
_diffrn_radiation_type MoK\a
_diffrn_radiation_wavelength 0.71073
_diffrn_reflns_av_R_equivalents 0.0237
_diffrn_reflns_av_unetI/netI 0.0296
_diffrn_reflns_Laue_measured_fraction_full 1.000
_diffrn_reflns_Laue_measured_fraction_max 1.000
_diffrn_reflns_limit_h_max 28
_diffrn_reflns_limit_h_min -25
_diffrn_reflns_limit_k_max 7
_diffrn_reflns_limit_k_min -7
_diffrn_reflns_limit_l_max 16
_diffrn_reflns_limit_l_min -20
_diffrn_reflns_number 9102
_diffrn_reflns_point_group_measured_fraction_full 1.000
_diffrn_reflns_point_group_measured_fraction_max 1.000
_diffrn_reflns_theta_full 25.000
_diffrn_reflns_theta_max 25.000
_diffrn_reflns_theta_min 2.422
_diffrn_source 'fine-focus sealed tube'
_exptl_absorpt_coefficient_mu 0.069
_exptl_absorpt_correction_T_max 1.00000
_exptl_absorpt_correction_T_min 0.95002
_exptl_absorpt_correction_type multi-scan
_exptl_absorpt_process_details 'Scale3 AbsPack (Agilent Technologies, 2014)'
_exptl_crystal_colour colourless
_exptl_crystal_density_diffrn 1.075
_exptl_crystal_description block
_exptl_crystal_F_000 896
_exptl_crystal_size_max 0.560
_exptl_crystal_size_mid 0.150
_exptl_crystal_size_min 0.130
_refine_diff_density_max 0.217
_refine_diff_density_min -0.162
_refine_diff_density_rms 0.029
_refine_ls_extinction_method none
_refine_ls_goodness_of_fit_ref 1.048
_refine_ls_hydrogen_treatment constr
_refine_ls_matrix_type full
_refine_ls_number_parameters 404
_refine_ls_number_reflns 4479
_refine_ls_number_restraints 355
_refine_ls_restrained_S_all 1.032
_refine_ls_R_factor_all 0.0961
_refine_ls_R_factor_gt 0.0593
_refine_ls_shift/su_max 0.000
_refine_ls_shift/su_mean 0.000
_refine_ls_structure_factor_coef Fsqd
_refine_ls_weighting_details 'w=1/[\s^2^(Fo^2^)+(0.0671P)^2^+0.5587P] where P=(Fo^2^+2Fc^2^)/3'
_refine_ls_weighting_scheme calc
_refine_ls_wR_factor_gt 0.1374
_refine_ls_wR_factor_ref 0.1560
_reflns_Friedel_coverage 0.000
_reflns_number_gt 2942
_reflns_number_total 4479
_reflns_threshold_expression 'I > 2\s(I)'
_cod_data_source_file c7ce00558j1.cif
_cod_data_source_block 15minUV
_cod_database_code 7228226
_shelx_shelxl_version_number 2014/7
_shelx_space_group_comment
;
The symmetry employed for this shelxl refinement is uniquely defined
by the following loop, which should always be used as a source of
symmetry information in preference to the above space-group names.
They are only intended as comments.
;
_shelx_estimated_absorpt_t_min 0.962
_shelx_estimated_absorpt_t_max 0.991

loop_
_space_group_symop_operation_xyz
'x, y, z'
'-x, y+1/2, -z+1/2'
'-x, -y, -z'
'x, -y-1/2, z-1/2'

loop_
_atom_site_label
_atom_site_type_symbol
_atom_site_fract_x
_atom_site_fract_y
_atom_site_fract_z
_atom_site_U_iso_or_equiv
_atom_site_adp_type
_atom_site_occupancy
_atom_site_site_symmetry_order
_atom_site_calc_flag
_atom_site_refinement_flags_posn
_atom_site_refinement_flags_adp
_atom_site_refinement_flags_occupancy
_atom_site_disorder_assembly
_atom_site_disorder_group
O1 O 0.27188(11) 1.3496(3) 0.53878(17) 0.0759(8) Uani 0.926(4) 1 d D U P A 1
O2 O 0.45510(18) 0.7930(7) 0.3162(4) 0.0668(11) Uani 0.926(4) 1 d D U P A 1
O3 O 0.40693(15) 0.4941(4) 0.3276(2) 0.0731(9) Uani 0.926(4) 1 d D U P A 1
C2 C 0.16108(12) 1.0809(5) 0.48936(18) 0.0584(7) Uani 0.926(4) 1 d D U P A 1
C3 C 0.11213(12) 0.9926(6) 0.51271(18) 0.0702(9) Uani 0.926(4) 1 d D U P A 1
H3 H 0.0807 1.0021 0.4784 0.084 Uiso 0.926(4) 1 calc R U P A 1
C4 C 0.10858(12) 0.8911(6) 0.5853(2) 0.0726(9) Uani 0.926(4) 1 d D U P A 1
C5 C 0.15615(12) 0.8755(6) 0.63489(19) 0.0670(9) Uani 0.926(4) 1 d D U P A 1
H5 H 0.1545 0.8063 0.6836 0.080 Uiso 0.926(4) 1 calc R U P A 1
C6 C 0.20620(12) 0.9596(5) 0.61450(18) 0.0554(7) Uani 0.926(4) 1 d D U P A 1
C1 C 0.20804(12) 1.0645(5) 0.54117(17) 0.0493(7) Uani 0.926(4) 1 d D U P A 1
C7 C 0.26112(10) 1.1653(4) 0.51886(16) 0.0518(7) Uani 0.926(4) 1 d D U P A 1
C8 C 0.30076(12) 1.0366(5) 0.47458(19) 0.0457(8) Uani 0.926(4) 1 d D U P A 1
C9 C 0.34964(11) 1.1314(5) 0.45505(18) 0.0491(7) Uani 0.926(4) 1 d D U P A 1
H9 H 0.3575 1.2724 0.4703 0.059 Uiso 0.926(4) 1 calc R U P A 1
C10 C 0.38683(15) 1.0168(7) 0.4130(2) 0.0518(10) Uani 0.926(4) 1 d D U P A 1
H10 H 0.4196 1.0814 0.4003 0.062 Uiso 0.926(4) 1 calc R U P A 1
C11 C 0.37572(17) 0.8068(7) 0.3897(3) 0.0433(10) Uani 0.926(4) 1 d D U P A 1
C12 C 0.32740(15) 0.7116(6) 0.4105(2) 0.0473(10) Uani 0.926(4) 1 d D U P A 1
H12 H 0.3199 0.5698 0.3959 0.057 Uiso 0.926(4) 1 calc R U P A 1
C13 C 0.29011(17) 0.8242(8) 0.4528(3) 0.0499(11) Uani 0.926(4) 1 d D U P A 1
H13 H 0.2578 0.7580 0.4668 0.060 Uiso 0.926(4) 1 calc R U P A 1
C14 C 0.41563(14) 0.6870(5) 0.3410(2) 0.0488(9) Uani 0.926(4) 1 d D U P A 1
C15 C 0.16339(16) 1.1935(7) 0.40948(19) 0.0742(10) Uani 0.926(4) 1 d D U P A 1
H15 H 0.2024 1.2160 0.4003 0.089 Uiso 0.926(4) 1 calc R U P A 1
C16 C 0.1365(2) 1.4125(7) 0.4110(3) 0.1211(18) Uani 0.926(4) 1 d D U P A 1
H16A H 0.1385 1.4803 0.3601 0.182 Uiso 0.926(4) 1 calc R U P A 1
H16B H 0.0986 1.3968 0.4228 0.182 Uiso 0.926(4) 1 calc R U P A 1
H16C H 0.1554 1.4996 0.4512 0.182 Uiso 0.926(4) 1 calc R U P A 1
C17 C 0.1390(3) 1.0534(10) 0.3419(2) 0.126(2) Uani 0.926(4) 1 d D U P A 1
H17A H 0.1573 0.9164 0.3433 0.189 Uiso 0.926(4) 1 calc R U P A 1
H17B H 0.1004 1.0329 0.3479 0.189 Uiso 0.926(4) 1 calc R U P A 1
H17C H 0.1440 1.1227 0.2920 0.189 Uiso 0.926(4) 1 calc R U P A 1
C18 C 0.05430(14) 0.8003(8) 0.6095(2) 0.1006(13) Uani 0.926(4) 1 d D U P A 1
H18 H 0.0266 0.8408 0.5673 0.121 Uiso 0.926(4) 1 calc R U P A 1
C19 C 0.0547(3) 0.5589(11) 0.6116(5) 0.169(3) Uani 0.926(4) 1 d D U P A 1
H19A H 0.0668 0.5045 0.5624 0.253 Uiso 0.926(4) 1 calc R U P A 1
H19B H 0.0793 0.5106 0.6548 0.253 Uiso 0.926(4) 1 calc R U P A 1
H19C H 0.0182 0.5072 0.6190 0.253 Uiso 0.926(4) 1 calc R U P A 1
C20 C 0.03602(18) 0.8970(9) 0.6835(3) 0.149(2) Uani 0.926(4) 1 d D U P A 1
H20A H 0.0365 1.0509 0.6790 0.223 Uiso 0.926(4) 1 calc R U P A 1
H20B H -0.0007 0.8497 0.6918 0.223 Uiso 0.926(4) 1 calc R U P A 1
H20C H 0.0604 0.8531 0.7276 0.223 Uiso 0.926(4) 1 calc R U P A 1
C21 C 0.25709(10) 0.9411(4) 0.67039(15) 0.0630(8) Uani 0.926(4) 1 d D U P A 1
H21 H 0.2888 0.9779 0.6399 0.076 Uiso 0.926(4) 1 calc R U P A 1
C22 C 0.25581(16) 1.1024(5) 0.7382(2) 0.0943(11) Uani 0.926(4) 1 d D U P A 1
H22A H 0.2886 1.0872 0.7727 0.141 Uiso 0.926(4) 1 calc R U P A 1
H22B H 0.2540 1.2457 0.7169 0.141 Uiso 0.926(4) 1 calc R U P A 1
H22C H 0.2240 1.0761 0.7677 0.141 Uiso 0.926(4) 1 calc R U P A 1
C23 C 0.26665(13) 0.7160(5) 0.70239(19) 0.0875(10) Uani 0.926(4) 1 d D U P A 1
H23A H 0.2994 0.7139 0.7374 0.131 Uiso 0.926(4) 1 calc R U P A 1
H23B H 0.2357 0.6724 0.7311 0.131 Uiso 0.926(4) 1 calc R U P A 1
H23C H 0.2709 0.6187 0.6590 0.131 Uiso 0.926(4) 1 calc R U P A 1
O1P O 0.2524(16) 1.335(4) 0.527(3) 0.093(10) Uiso 0.074(4) 1 d D U P A 2
O2P O 0.459(3) 0.822(11) 0.327(6) 0.073(7) Uiso 0.074(4) 1 d D U P A 2
O3P O 0.403(2) 0.542(6) 0.310(3) 0.068(7) Uiso 0.074(4) 1 d D U P A 2
C2P C 0.1506(11) 1.028(5) 0.4728(16) 0.061(10) Uiso 0.074(4) 1 d D U P A 2
C3P C 0.1002(12) 0.931(5) 0.4908(17) 0.074(10) Uiso 0.074(4) 1 d D U P A 2
H3P H 0.0691 0.9350 0.4557 0.089 Uiso 0.074(4) 1 calc R U P A 2
C4P C 0.1002(11) 0.831(5) 0.5640(17) 0.057(9) Uiso 0.074(4) 1 d D U P A 2
C5P C 0.1451(12) 0.823(6) 0.6174(19) 0.069(10) Uiso 0.074(4) 1 d D U P A 2
H5P H 0.1421 0.7527 0.6657 0.083 Uiso 0.074(4) 1 calc R U P A 2
C6P C 0.1954(11) 0.917(5) 0.6007(17) 0.056(10) Uiso 0.074(4) 1 d D U P A 2
C1P C 0.1953(10) 1.017(5) 0.5270(15) 0.034(8) Uiso 0.074(4) 1 d D U P A 2
C7P C 0.2535(10) 1.106(4) 0.5428(14) 0.057(9) Uiso 0.074(4) 1 d D U P A 2
C8P C 0.2957(13) 1.014(6) 0.4888(19) 0.046(10) Uiso 0.074(4) 1 d D U P A 2
C9P C 0.3469(13) 1.105(6) 0.479(2) 0.055(10) Uiso 0.074(4) 1 d D U P A 2
H9P H 0.3557 1.2318 0.5061 0.066 Uiso 0.074(4) 1 calc R U P A 2
C10P C 0.3855(15) 1.023(7) 0.431(2) 0.028(9) Uiso 0.074(4) 1 d D U P A 2
H10P H 0.4192 1.0919 0.4276 0.034 Uiso 0.074(4) 1 calc R U P A 2
C11P C 0.374(2) 0.836(8) 0.388(4) 0.041(11) Uiso 0.074(4) 1 d D U P A 2
C12P C 0.323(2) 0.741(8) 0.397(3) 0.054(11) Uiso 0.074(4) 1 d D U P A 2
H12P H 0.3149 0.6136 0.3701 0.064 Uiso 0.074(4) 1 calc R U P A 2
C13P C 0.285(2) 0.827(9) 0.445(4) 0.052(11) Uiso 0.074(4) 1 d D U P A 2
H13P H 0.2515 0.7578 0.4487 0.063 Uiso 0.074(4) 1 calc R U P A 2
C14P C 0.414(2) 0.730(7) 0.335(4) 0.065(11) Uiso 0.074(4) 1 d D U P A 2
C15P C 0.1507(18) 1.175(7) 0.400(2) 0.081(11) Uiso 0.074(4) 1 d D U P A 2
H15P H 0.1878 1.2363 0.4015 0.097 Uiso 0.074(4) 1 calc R U P A 2
C16P C 0.112(3) 1.364(8) 0.407(4) 0.112(18) Uiso 0.074(4) 1 d D U P A 2
H16D H 0.1178 1.4268 0.4594 0.168 Uiso 0.074(4) 1 calc R U P A 2
H16E H 0.1192 1.4696 0.3679 0.168 Uiso 0.074(4) 1 calc R U P A 2
H16F H 0.0745 1.3157 0.3996 0.168 Uiso 0.074(4) 1 calc R U P A 2
C17P C 0.140(2) 1.085(9) 0.320(2) 0.068(12) Uiso 0.074(4) 1 d D U P A 2
H17D H 0.1640 0.9640 0.3135 0.101 Uiso 0.074(4) 1 calc R U P A 2
H17E H 0.1025 1.0390 0.3130 0.101 Uiso 0.074(4) 1 calc R U P A 2
H17F H 0.1471 1.1928 0.2813 0.101 Uiso 0.074(4) 1 calc R U P A 2
C18P C 0.0437(13) 0.753(6) 0.589(3) 0.098(11) Uiso 0.074(4) 1 d D U P A 2
H18P H 0.0204 0.7354 0.5393 0.118 Uiso 0.074(4) 1 calc R U P A 2
C19P C 0.0469(19) 0.539(5) 0.628(3) 0.055(9) Uiso 0.074(4) 1 d D U P A 2
H19D H 0.0628 0.4370 0.5933 0.083 Uiso 0.074(4) 1 calc R U P A 2
H19E H 0.0693 0.5491 0.6767 0.083 Uiso 0.074(4) 1 calc R U P A 2
H19F H 0.0105 0.4929 0.6388 0.083 Uiso 0.074(4) 1 calc R U P A 2
C20P C 0.0203(19) 0.935(7) 0.632(3) 0.105(12) Uiso 0.074(4) 1 d D U P A 2
H20D H 0.0207 1.0628 0.5999 0.158 Uiso 0.074(4) 1 calc R U P A 2
H20E H -0.0170 0.9023 0.6432 0.158 Uiso 0.074(4) 1 calc R U P A 2
H20F H 0.0418 0.9585 0.6810 0.158 Uiso 0.074(4) 1 calc R U P A 2
C21P C 0.2507(11) 1.005(4) 0.6316(14) 0.084(9) Uiso 0.074(4) 1 d D U P A 2
C22P C 0.248(2) 1.166(6) 0.700(2) 0.117(16) Uiso 0.074(4) 1 d D U P A 2
H22D H 0.2849 1.2136 0.7156 0.175 Uiso 0.074(4) 1 calc R U P A 2
H22E H 0.2262 1.2870 0.6823 0.175 Uiso 0.074(4) 1 calc R U P A 2
H22F H 0.2323 1.0980 0.7438 0.175 Uiso 0.074(4) 1 calc R U P A 2
C23P C 0.2896(13) 0.820(5) 0.654(2) 0.081(11) Uiso 0.074(4) 1 d D U P A 2
H23D H 0.3247 0.8768 0.6731 0.122 Uiso 0.074(4) 1 calc R U P A 2
H23E H 0.2745 0.7341 0.6940 0.122 Uiso 0.074(4) 1 calc R U P A 2
H23F H 0.2943 0.7338 0.6073 0.122 Uiso 0.074(4) 1 calc R U P A 2
N1 N 0.55709(7) 0.6746(3) 0.27120(11) 0.0551(5) Uani 0.704(9) 1 d D U P B 3
H1A H 0.5623 0.7985 0.2463 0.083 Uiso 0.704(9) 1 calc R U P B 3
H1B H 0.5566 0.5672 0.2363 0.083 Uiso 0.704(9) 1 calc R U P B 3
H1C H 0.5251 0.6787 0.2939 0.083 Uiso 0.704(9) 1 calc R U P B 3
C24 C 0.6030(3) 0.6399(14) 0.3338(5) 0.0706(17) Uani 0.704(9) 1 d D U P B 3
H24A H 0.6379 0.6384 0.3089 0.085 Uiso 0.704(9) 1 calc R U P B 3
H24B H 0.6038 0.7587 0.3711 0.085 Uiso 0.704(9) 1 calc R U P B 3
C25 C 0.5966(2) 0.4336(9) 0.3778(3) 0.0858(17) Uani 0.704(9) 1 d D U P B 3
H25A H 0.6278 0.4200 0.4164 0.103 Uiso 0.704(9) 1 calc R U P B 3
H25B H 0.5991 0.3165 0.3402 0.103 Uiso 0.704(9) 1 calc R U P B 3
C26 C 0.5452(3) 0.4015(17) 0.4207(5) 0.127(3) Uani 0.704(9) 1 d D U P B 3
H26A H 0.5465 0.2634 0.4463 0.190 Uiso 0.704(9) 1 calc R U P B 3
H26B H 0.5426 0.5122 0.4600 0.190 Uiso 0.704(9) 1 calc R U P B 3
H26C H 0.5137 0.4083 0.3834 0.190 Uiso 0.704(9) 1 calc R U P B 3
N1B N 0.55709(7) 0.6746(3) 0.27120(11) 0.0551(5) Uani 0.296(9) 1 d D U P B 4
H1B1 H 0.5748 0.7669 0.2416 0.083 Uiso 0.296(9) 1 calc R U P B 4
H1B2 H 0.5560 0.5460 0.2480 0.083 Uiso 0.296(9) 1 calc R U P B 4
H1B3 H 0.5229 0.7211 0.2762 0.083 Uiso 0.296(9) 1 calc R U P B 4
C24B C 0.5864(7) 0.658(3) 0.3512(9) 0.088(6) Uani 0.296(9) 1 d D U P B 4
H24C H 0.5883 0.8006 0.3744 0.105 Uiso 0.296(9) 1 calc R U P B 4
H24D H 0.6240 0.6124 0.3441 0.105 Uiso 0.296(9) 1 calc R U P B 4
C25B C 0.5620(8) 0.505(2) 0.4112(9) 0.103(5) Uani 0.296(9) 1 d D U P B 4
H25C H 0.5230 0.5351 0.4141 0.124 Uiso 0.296(9) 1 calc R U P B 4
H25D H 0.5802 0.5277 0.4635 0.124 Uiso 0.296(9) 1 calc R U P B 4
C26B C 0.5701(8) 0.271(2) 0.3847(10) 0.133(6) Uani 0.296(9) 1 d D U P B 4
H26D H 0.5549 0.1752 0.4222 0.200 Uiso 0.296(9) 1 calc R U P B 4
H26E H 0.5518 0.2493 0.3331 0.200 Uiso 0.296(9) 1 calc R U P B 4
H26F H 0.6088 0.2420 0.3823 0.200 Uiso 0.296(9) 1 calc R U P B 4

loop_
_atom_site_aniso_label
_atom_site_aniso_U_11
_atom_site_aniso_U_22
_atom_site_aniso_U_33
_atom_site_aniso_U_23
_atom_site_aniso_U_13
_atom_site_aniso_U_12
O1 0.0823(18) 0.0531(12) 0.0970(18) -0.0204(11) 0.0409(15) -0.0051(10)
O2 0.0603(15) 0.0583(19) 0.087(3) 0.0112(15) 0.0407(18) 0.0079(11)
O3 0.0824(15) 0.0479(14) 0.094(2) -0.0103(14) 0.0432(16) 0.0064(12)
C2 0.0524(16) 0.0672(19) 0.0571(16) 0.0000(15) 0.0159(13) 0.0106(14)
C3 0.0524(16) 0.096(2) 0.0629(18) 0.0037(18) 0.0050(14) 0.0093(15)
C4 0.0531(17) 0.093(3) 0.073(2) 0.003(2) 0.0166(16) -0.0005(16)
C5 0.0620(18) 0.086(2) 0.0557(17) 0.0118(17) 0.0206(14) -0.0011(16)
C6 0.0526(16) 0.0648(18) 0.0503(16) 0.0017(14) 0.0161(13) 0.0047(14)
C1 0.0502(17) 0.0505(16) 0.0486(16) -0.0060(14) 0.0148(12) 0.0078(13)
C7 0.0605(15) 0.0473(16) 0.0499(15) 0.0009(13) 0.0208(12) 0.0040(12)
C8 0.0484(16) 0.0471(15) 0.0430(16) 0.0009(12) 0.0129(11) 0.0034(11)
C9 0.0587(15) 0.0420(14) 0.0480(17) -0.0037(13) 0.0150(13) -0.0045(11)
C10 0.0507(16) 0.0566(18) 0.050(2) -0.0016(16) 0.0177(14) -0.0037(11)
C11 0.0463(15) 0.0436(18) 0.0407(14) 0.0038(13) 0.0085(10) 0.0045(12)
C12 0.0536(16) 0.0376(15) 0.052(2) -0.0022(15) 0.0122(14) 0.0015(12)
C13 0.0446(16) 0.0514(16) 0.055(2) -0.0026(13) 0.0150(15) -0.0022(12)
C14 0.0541(16) 0.0454(18) 0.0485(15) 0.0053(15) 0.0145(11) 0.0122(14)
C15 0.068(2) 0.098(2) 0.0570(17) 0.0164(17) 0.0110(14) 0.0133(18)
C16 0.145(5) 0.110(3) 0.111(3) 0.046(3) 0.034(3) 0.040(3)
C17 0.155(4) 0.167(5) 0.057(2) 0.012(3) 0.011(3) -0.013(3)
C18 0.063(2) 0.141(4) 0.100(3) 0.019(3) 0.0224(19) -0.012(2)
C19 0.135(4) 0.176(6) 0.204(7) -0.011(5) 0.078(4) -0.065(4)
C20 0.093(3) 0.203(5) 0.160(4) -0.016(4) 0.081(3) -0.011(3)
C21 0.0573(16) 0.082(2) 0.0505(16) 0.0074(15) 0.0125(12) 0.0041(14)
C22 0.118(3) 0.069(2) 0.093(3) -0.007(2) -0.012(2) 0.0086(19)
C23 0.101(2) 0.081(2) 0.078(2) -0.0075(18) -0.0108(17) 0.0267(18)
N1 0.0530(11) 0.0483(11) 0.0661(12) 0.0026(9) 0.0189(9) -0.0006(8)
C24 0.046(3) 0.077(3) 0.088(4) 0.003(3) 0.002(2) -0.001(2)
C25 0.073(3) 0.095(4) 0.088(3) 0.019(3) -0.013(2) -0.001(3)
C26 0.092(5) 0.166(9) 0.123(5) 0.074(6) 0.014(3) -0.001(5)
N1B 0.0530(11) 0.0483(11) 0.0661(12) 0.0026(9) 0.0189(9) -0.0006(8)
C24B 0.060(10) 0.088(9) 0.112(11) 0.004(8) -0.013(8) -0.025(8)
C25B 0.096(12) 0.121(11) 0.088(10) 0.027(8) -0.033(9) -0.024(9)
C26B 0.138(14) 0.117(13) 0.143(13) 0.017(10) 0.002(11) -0.011(11)

loop_
_atom_type_symbol
_atom_type_description
_atom_type_scat_dispersion_real
_atom_type_scat_dispersion_imag
_atom_type_scat_source
C C 0.0033 0.0016 'International Tables Vol C Tables 4.2.6.8 and 6.1.1.4'
H H 0.0000 0.0000 'International Tables Vol C Tables 4.2.6.8 and 6.1.1.4'
N N 0.0061 0.0033 'International Tables Vol C Tables 4.2.6.8 and 6.1.1.4'
O O 0.0106 0.0060 'International Tables Vol C Tables 4.2.6.8 and 6.1.1.4'

loop_
_geom_angle_atom_site_label_1
_geom_angle_atom_site_label_2
_geom_angle_atom_site_label_3
_geom_angle
C3 C2 C1 118.3(2)
C3 C2 C15 120.9(3)
C1 C2 C15 120.7(3)
C4 C3 C2 122.3(3)
C3 C4 C5 117.8(3)
C3 C4 C18 120.9(3)
C5 C4 C18 121.2(3)
C4 C5 C6 122.3(3)
C5 C6 C1 118.3(3)
C5 C6 C21 120.8(2)
C1 C6 C21 120.9(3)
C2 C1 C6 120.9(3)
C2 C1 C7 119.6(2)
C6 C1 C7 119.5(3)
O1 C7 C8 120.6(2)
O1 C7 C1 119.7(2)
C8 C7 C1 119.7(2)
C9 C8 C13 119.3(2)
C9 C8 C7 119.0(2)
C13 C8 C7 121.8(3)
C10 C9 C8 120.2(2)
C9 C10 C11 120.6(3)
C12 C11 C10 119.0(3)
C12 C11 C14 121.0(3)
C10 C11 C14 120.0(3)
C13 C12 C11 120.8(3)
C12 C13 C8 120.0(3)
O3 C14 O2 124.9(3)
O3 C14 C11 118.1(3)
O2 C14 C11 117.0(3)
C16 C15 C2 111.0(3)
C16 C15 C17 112.4(4)
C2 C15 C17 111.3(3)
C20 C18 C19 112.8(4)
C20 C18 C4 113.0(4)
C19 C18 C4 112.0(4)
C6 C21 C23 113.2(2)
C6 C21 C22 111.2(2)
C23 C21 C22 110.6(2)
C1P C2P C3P 119.8(19)
C1P C2P C15P 121(2)
C3P C2P C15P 118(2)
C4P C3P C2P 116(2)
C5P C4P C3P 124(2)
C5P C4P C18P 120(2)
C3P C4P C18P 116(2)
C4P C5P C6P 121(2)
C1P C6P C5P 114.8(19)
C1P C6P C21P 95.3(15)
C5P C6P C21P 148(2)
C2P C1P C6P 124.6(18)
C2P C1P C7P 141.6(19)
C6P C1P C7P 93.5(14)
O1P C7P C1P 108(2)
O1P C7P C8P 105.0(19)
C1P C7P C8P 114.4(19)
O1P C7P C21P 123(2)
C1P C7P C21P 85.8(13)
C8P C7P C21P 118.5(17)
C9P C8P C13P 114(2)
C9P C8P C7P 124(2)
C13P C8P C7P 121(2)
C10P C9P C8P 125(2)
C9P C10P C11P 120(2)
C12P C11P C10P 117(2)
C12P C11P C14P 119(2)
C10P C11P C14P 124(2)
C13P C12P C11P 123(2)
C12P C13P C8P 122(2)
O2P C14P O3P 123(3)
O2P C14P C11P 118(3)
O3P C14P C11P 118(3)
C17P C15P C16P 107(3)
C17P C15P C2P 120(3)
C16P C15P C2P 112(3)
C20P C18P C19P 118(3)
C20P C18P C4P 106(2)
C19P C18P C4P 112(2)
C6P C21P C23P 110(2)
C6P C21P C22P 115(2)
C23P C21P C22P 111(2)
C6P C21P C7P 85.0(14)
C23P C21P C7P 117(2)
C22P C21P C7P 117(2)
C25 C24 N1 112.0(6)
C24 C25 C26 118.1(6)
N1B C24B C25B 117.2(12)
C24B C25B C26B 109.3(17)

loop_
_geom_bond_atom_site_label_1
_geom_bond_atom_site_label_2
_geom_bond_distance
O1 C7 1.218(3)
O2 C14 1.258(3)
O3 C14 1.236(3)
C2 C3 1.391(4)
C2 C1 1.395(4)
C2 C15 1.522(4)
C3 C4 1.384(4)
C4 C5 1.385(4)
C4 C18 1.516(4)
C5 C6 1.388(4)
C6 C1 1.401(3)
C6 C21 1.509(4)
C1 C7 1.505(4)
C7 C8 1.490(3)
C8 C9 1.385(4)
C8 C13 1.390(4)
C9 C10 1.383(4)
C10 C11 1.385(4)
C11 C12 1.382(3)
C11 C14 1.508(3)
C12 C13 1.381(3)
C15 C16 1.511(5)
C15 C17 1.522(5)
C18 C20 1.479(5)
C18 C19 1.501(7)
C21 C23 1.513(4)
C21 C22 1.522(4)
O1P C7P 1.453(18)
O2P C14P 1.259(19)
O3P C14P 1.260(19)
C2P C1P 1.376(17)
C2P C3P 1.415(18)
C2P C15P 1.524(18)
C3P C4P 1.380(18)
C4P C5P 1.370(18)
C4P C18P 1.538(18)
C5P C6P 1.401(17)
C6P C1P 1.390(18)
C6P C21P 1.513(17)
C1P C7P 1.524(17)
C7P C8P 1.526(17)
C7P C21P 1.628(17)
C8P C9P 1.389(18)
C8P C13P 1.389(19)
C9P C10P 1.376(19)
C10P C11P 1.388(19)
C11P C12P 1.385(19)
C11P C14P 1.507(18)
C12P C13P 1.383(19)
C15P C17P 1.47(2)
C15P C16P 1.52(2)
C18P C20P 1.48(2)
C18P C19P 1.49(2)
C21P C23P 1.519(18)
C21P C22P 1.524(18)
N1 C24 1.500(7)
C24 C25 1.496(9)
C25 C26 1.498(8)
N1B C24B 1.487(16)
C24B C25B 1.533(16)
C25B C26B 1.542(18)
